data_7002228
loop_
_publ_author_name
'Bedford, Robin B.'
'Dumycz, Helena'
'Haddow, Mairi F.'
'Pilarski, Lukasz T.'
'Orpen, A. Guy'
'Pringle, Paul G.'
'Wingad, Richard L.'

_publ_section_title
;
 Chiral triaryl phosphite-based palladacycles and platinacycles:
 synthesis and application to asymmetric Lewis acid catalysis
;
_journal_issue 37
_journal_name_full 'Dalton Transactions'
_journal_page_first 7796
_journal_page_last 7804
_journal_paper_doi 10.1039/b907333g
_journal_year 2009
_chemical_absolute_configuration ad
_chemical_formula_moiety 'C55 H58 Cl N2 O3 P Pd, 1.5(C H2 Cl2)'
_chemical_formula_sum 'C56.5 H61 Cl4 N2 O3 P Pd'
_chemical_formula_weight 1095.24
_chemical_name_systematic
;
?
;
_space_group_IT_number 19
_symmetry_cell_setting orthorhombic
_symmetry_space_group_name_Hall 'P 2ac 2ab'
_symmetry_space_group_name_H-M 'P 21 21 21'
_atom_sites_solution_hydrogens geom
_atom_sites_solution_primary direct
_atom_sites_solution_secondary difmap
_audit_creation_method SHELXL-97
_cell_angle_alpha 90.00
_cell_angle_beta 90.00
_cell_angle_gamma 90.00
_cell_formula_units_Z 4
_cell_length_a 14.495(3)
_cell_length_b 16.679(3)
_cell_length_c 21.684(4)
_cell_measurement_reflns_used 25839
_cell_measurement_temperature 100(2)
_cell_measurement_theta_max 27.481
_cell_measurement_theta_min 2.241
_cell_volume 5242.4(17)
_computing_cell_refinement 'Bruker SMART V5.628 (Bruker, 2005)'
_computing_data_collection 'Bruker SMART V5.628 (Bruker, 2005)'
_computing_data_reduction 'Bruker SAINT V6.41A (Bruker, 2002)'
_computing_molecular_graphics 'Bruker SHELXTL V6.14 (Bruker AXS, 2003)'
_computing_publication_material 'Bruker SHELXTL V6.14 (Bruker AXS, 2003)'
_computing_structure_refinement 'SHELXL V6.12 (Bruker 2001)'
_computing_structure_solution 'SHELXS V6.12 (Bruker 2001)'
_diffrn_ambient_temperature 100(2)
_diffrn_measured_fraction_theta_full 0.999
_diffrn_measured_fraction_theta_max 0.999
_diffrn_measurement_device_type 'CCD area detector'
_diffrn_measurement_method 'omega scans'
_diffrn_radiation_monochromator graphite
_diffrn_radiation_source 'fine-focus sealed tube'
_diffrn_radiation_type MoK\a
_diffrn_radiation_wavelength 0.71073
_diffrn_reflns_av_R_equivalents 0.0309
_diffrn_reflns_av_sigmaI/netI 0.0233
_diffrn_reflns_limit_h_max 18
_diffrn_reflns_limit_h_min -18
_diffrn_reflns_limit_k_max 21
_diffrn_reflns_limit_k_min -21
_diffrn_reflns_limit_l_max 28
_diffrn_reflns_limit_l_min -28
_diffrn_reflns_number 60588
_diffrn_reflns_theta_full 27.48
_diffrn_reflns_theta_max 27.48
_diffrn_reflns_theta_min 2.08
_exptl_absorpt_coefficient_mu 0.634
_exptl_absorpt_correction_T_max 0.900000
_exptl_absorpt_correction_T_min 0.789671
_exptl_absorpt_correction_type multi-scan
_exptl_absorpt_process_details 'SADABS V2.10 (Bruker AXS 2003)'
_exptl_crystal_colour colourless
_exptl_crystal_density_diffrn 1.388
_exptl_crystal_density_method 'not measured'
_exptl_crystal_description block
_exptl_crystal_F_000 2268
_exptl_crystal_size_max 0.42
_exptl_crystal_size_mid 0.22
_exptl_crystal_size_min 0.18
_refine_diff_density_max 1.574
_refine_diff_density_min -0.629
_refine_diff_density_rms 0.078
_refine_ls_abs_structure_details 'Flack H D (1983), Acta Cryst. A39, 876-881, based on 5426 Friedel pairs'
_refine_ls_abs_structure_Flack -0.027(15)
_refine_ls_extinction_method none
_refine_ls_goodness_of_fit_ref 1.074
_refine_ls_hydrogen_treatment constr
_refine_ls_matrix_type full
_refine_ls_number_parameters 662
_refine_ls_number_reflns 12029
_refine_ls_number_restraints 2
_refine_ls_restrained_S_all 1.080
_refine_ls_R_factor_all 0.0344
_refine_ls_R_factor_gt 0.0329
_refine_ls_shift/su_max 0.003
_refine_ls_shift/su_mean 0.000
_refine_ls_structure_factor_coef Fsqd
_refine_ls_weighting_details 'calc w=1/[\s^2^(Fo^2^)+(0.0534P)^2^+3.5790P] where P=(Fo^2^+2Fc^2^)/3'
_refine_ls_weighting_scheme calc
_refine_ls_wR_factor_gt 0.0879
_refine_ls_wR_factor_ref 0.0891
_reflns_number_gt 11636
_reflns_number_total 12029
_reflns_threshold_expression >2sigma(I)
_cod_data_source_file b907333g.txt
_cod_data_source_block ltp1b68sad
_cod_original_cell_volume 5242.4(18)
_cod_original_sg_symbol_H-M P212121
_cod_original_formula_sum 'C56.50 H61 Cl4 N2 O3 P Pd'
_cod_database_code 7002228

loop_
_symmetry_equiv_pos_as_xyz
'x, y, z'
'-x+1/2, -y, z+1/2'
'-x, y+1/2, -z+1/2'
'x+1/2, -y+1/2, -z'

loop_
_atom_site_label
_atom_site_type_symbol
_atom_site_fract_x
_atom_site_fract_y
_atom_site_fract_z
_atom_site_U_iso_or_equiv
_atom_site_adp_type
_atom_site_occupancy
_atom_site_symmetry_multiplicity
_atom_site_calc_flag
_atom_site_refinement_flags
_atom_site_disorder_assembly
_atom_site_disorder_group
Pd1 Pd 0.516892(13) 0.958690(10) 0.131891(8) 0.01607(5) Uani 1 1 d . . .
P1 P 0.57920(4) 1.02608(4) 0.05604(3) 0.01665(13) Uani 1 1 d . . .
Cl1 Cl 0.54448(6) 1.06947(4) 0.19874(3) 0.02917(15) Uani 1 1 d . . .
O1 O 0.55166(12) 1.11719(11) 0.04226(8) 0.0177(3) Uani 1 1 d . . .
O2 O 0.69033(13) 1.02858(11) 0.05173(9) 0.0199(4) Uani 1 1 d . . .
O3 O 0.55859(14) 0.98083(10) -0.00685(8) 0.0203(4) Uani 1 1 d . . .
N1 N 0.53187(15) 0.83165(13) 0.22865(11) 0.0203(5) Uani 1 1 d . . .
N2 N 0.38659(16) 0.86130(14) 0.21802(10) 0.0198(4) Uani 1 1 d . . .
C1 C 0.59790(18) 1.15936(14) -0.00452(12) 0.0169(5) Uani 1 1 d . . .
C2 C 0.54645(18) 1.17583(15) -0.05802(13) 0.0206(5) Uani 1 1 d . . .
H2 H 0.4840 1.1590 -0.0614 0.025 Uiso 1 1 calc R . .
C3 C 0.5882(2) 1.21642(16) -0.10485(13) 0.0225(5) Uani 1 1 d . . .
H3 H 0.5539 1.2288 -0.1410 0.027 Uiso 1 1 calc R . .
C4 C 0.6813(2) 1.24040(16) -0.10073(12) 0.0205(5) Uani 1 1 d . . .
C5 C 0.7254(2) 1.28163(18) -0.15038(13) 0.0264(6) Uani 1 1 d . . .
H5 H 0.6915 1.2935 -0.1867 0.032 Uiso 1 1 calc R . .
C6 C 0.8152(2) 1.30401(18) -0.14628(13) 0.0282(6) Uani 1 1 d . . .
H6 H 0.8433 1.3321 -0.1794 0.034 Uiso 1 1 calc R . .
C7 C 0.8666(2) 1.28592(19) -0.09331(14) 0.0298(7) Uani 1 1 d . . .
H7 H 0.9296 1.3014 -0.0911 0.036 Uiso 1 1 calc R . .
C8 C 0.8270(2) 1.24614(18) -0.04471(13) 0.0240(6) Uani 1 1 d . . .
H8 H 0.8634 1.2334 -0.0096 0.029 Uiso 1 1 calc R . .
C9 C 0.73250(19) 1.22358(16) -0.04591(12) 0.0196(5) Uani 1 1 d . . .
C10 C 0.68733(17) 1.18382(15) 0.00442(11) 0.0160(5) Uani 1 1 d . . .
C11 C 0.73421(17) 1.16590(15) 0.06386(12) 0.0162(5) Uani 1 1 d . . .
C12 C 0.77507(17) 1.22717(16) 0.10201(12) 0.0173(5) Uani 1 1 d . . .
C13 C 0.76934(18) 1.30985(16) 0.08719(12) 0.0194(5) Uani 1 1 d . . .
H13 H 0.7393 1.3259 0.0503 0.023 Uiso 1 1 calc R . .
C14 C 0.80644(18) 1.36711(17) 0.12531(13) 0.0222(5) Uani 1 1 d . . .
H14 H 0.8017 1.4222 0.1147 0.027 Uiso 1 1 calc R . .
C15 C 0.85181(18) 1.34421(18) 0.18056(13) 0.0237(6) Uani 1 1 d . . .
H15 H 0.8785 1.3839 0.2065 0.028 Uiso 1 1 calc R . .
C16 C 0.85706(18) 1.26526(18) 0.19642(12) 0.0232(6) Uani 1 1 d . . .
H16 H 0.8874 1.2505 0.2336 0.028 Uiso 1 1 calc R . .
C17 C 0.81818(18) 1.20457(17) 0.15854(12) 0.0204(5) Uani 1 1 d . . .
C18 C 0.8188(2) 1.12275(19) 0.17635(13) 0.0262(6) Uani 1 1 d . . .
H18 H 0.8491 1.1075 0.2134 0.031 Uiso 1 1 calc R . .
C19 C 0.77676(19) 1.06586(17) 0.14149(13) 0.0243(6) Uani 1 1 d . . .
H19 H 0.7760 1.0114 0.1544 0.029 Uiso 1 1 calc R . .
C20 C 0.73471(18) 1.08863(16) 0.08642(12) 0.0193(5) Uani 1 1 d . . .
C36 C 0.4868(2) 0.77788(18) 0.27377(14) 0.0288(6) Uani 1 1 d . . .
H36A H 0.5067 0.7903 0.3164 0.035 Uiso 1 1 calc R . .
H36B H 0.5004 0.7209 0.2647 0.035 Uiso 1 1 calc R . .
C37 C 0.3848(2) 0.79648(17) 0.26457(14) 0.0250(6) Uani 1 1 d . . .
H37A H 0.3510 0.7490 0.2491 0.030 Uiso 1 1 calc R . .
H37B H 0.3560 0.8149 0.3035 0.030 Uiso 1 1 calc R . .
C38 C 0.63084(18) 0.84100(16) 0.22821(12) 0.0187(5) Uani 1 1 d . . .
C39 C 0.68511(19) 0.79468(16) 0.18842(12) 0.0209(5) Uani 1 1 d . . .
C40 C 0.77935(19) 0.80587(17) 0.18885(13) 0.0229(6) Uani 1 1 d . . .
H40 H 0.8163 0.7755 0.1613 0.027 Uiso 1 1 calc R . .
C41 C 0.8221(2) 0.86011(18) 0.22827(14) 0.0257(6) Uani 1 1 d . . .
C42 C 0.7673(2) 0.90271(17) 0.26912(14) 0.0260(6) Uani 1 1 d . . .
H42 H 0.7956 0.9389 0.2972 0.031 Uiso 1 1 calc R . .
C43 C 0.6716(2) 0.89404(17) 0.27023(13) 0.0239(5) Uani 1 1 d . . .
C44 C 0.6432(2) 0.73269(18) 0.14593(14) 0.0275(6) Uani 1 1 d . . .
H44A H 0.6197 0.7591 0.1088 0.041 Uiso 1 1 calc R . .
H44B H 0.5924 0.7054 0.1671 0.041 Uiso 1 1 calc R . .
H44C H 0.6903 0.6934 0.1344 0.041 Uiso 1 1 calc R . .
C45 C 0.9252(2) 0.8716(2) 0.22763(17) 0.0363(7) Uani 1 1 d . . .
H45A H 0.9419 0.9154 0.2556 0.054 Uiso 1 1 calc R . .
H45B H 0.9454 0.8848 0.1857 0.054 Uiso 1 1 calc R . .
H45C H 0.9555 0.8221 0.2411 0.054 Uiso 1 1 calc R . .
C46 C 0.6170(2) 0.93966(19) 0.31746(15) 0.0339(7) Uani 1 1 d . . .
H46A H 0.5511 0.9350 0.3082 0.051 Uiso 1 1 calc R . .
H46B H 0.6351 0.9963 0.3165 0.051 Uiso 1 1 calc R . .
H46C H 0.6292 0.9175 0.3585 0.051 Uiso 1 1 calc R . .
C47 C 0.30553(19) 0.91032(16) 0.20848(13) 0.0217(5) Uani 1 1 d . . .
C48 C 0.23715(19) 0.88485(18) 0.16780(13) 0.0236(6) Uani 1 1 d . . .
C49 C 0.1595(2) 0.9332(2) 0.15975(14) 0.0295(6) Uani 1 1 d . . .
H49 H 0.1129 0.9168 0.1316 0.035 Uiso 1 1 calc R . .
C50 C 0.1484(2) 1.0043(2) 0.19162(15) 0.0321(7) Uani 1 1 d . . .
C51 C 0.2155(2) 1.02583(18) 0.23387(15) 0.0333(7) Uani 1 1 d . . .
H51 H 0.2074 1.0737 0.2570 0.040 Uiso 1 1 calc R . .
C52 C 0.2947(2) 0.98001(17) 0.24383(13) 0.0256(6) Uani 1 1 d . . .
C53 C 0.2437(2) 0.80692(19) 0.13328(17) 0.0327(6) Uani 1 1 d . . .
H53A H 0.2939 0.8100 0.1031 0.049 Uiso 1 1 calc R . .
H53B H 0.1853 0.7966 0.1119 0.049 Uiso 1 1 calc R . .
H53C H 0.2560 0.7633 0.1624 0.049 Uiso 1 1 calc R . .
C54 C 0.0650(3) 1.0566(2) 0.18028(19) 0.0454(9) Uani 1 1 d . . .
H54A H 0.0505 1.0868 0.2178 0.068 Uiso 1 1 calc R . .
H54B H 0.0122 1.0228 0.1691 0.068 Uiso 1 1 calc R . .
H54C H 0.0781 1.0940 0.1466 0.068 Uiso 1 1 calc R . .
C55 C 0.3618(2) 1.00306(19) 0.29280(15) 0.0323(7) Uani 1 1 d . . .
H55A H 0.3372 1.0483 0.3165 0.048 Uiso 1 1 calc R . .
H55B H 0.4204 1.0186 0.2737 0.048 Uiso 1 1 calc R . .
H55C H 0.3720 0.9574 0.3204 0.048 Uiso 1 1 calc R . .
C26 C 0.49732(17) 0.87859(14) 0.06144(11) 0.0169(5) Uani 1 1 d . . .
C25 C 0.46229(17) 0.80055(15) 0.06624(12) 0.0177(5) Uani 1 1 d . . .
H25 H 0.4479 0.7803 0.1060 0.021 Uiso 1 1 calc R . .
C24 C 0.44772(18) 0.75142(15) 0.01524(12) 0.0178(5) Uani 1 1 d . . .
C23 C 0.46936(17) 0.78209(15) -0.04283(12) 0.0185(5) Uani 1 1 d . . .
H23 H 0.4583 0.7494 -0.0779 0.022 Uiso 1 1 calc R . .
C22 C 0.50652(17) 0.85848(14) -0.05194(11) 0.0161(5) Uani 1 1 d . . .
C21 C 0.51966(19) 0.90357(14) 0.00157(11) 0.0162(4) Uani 1 1 d . . .
C31 C 0.4071(2) 0.66625(16) 0.01967(13) 0.0241(6) Uani 1 1 d . . .
C34 C 0.4068(2) 0.63460(17) 0.08598(14) 0.0301(6) Uani 1 1 d . . .
H34A H 0.3811 0.5803 0.0866 0.045 Uiso 1 1 calc R . .
H34B H 0.3690 0.6698 0.1119 0.045 Uiso 1 1 calc R . .
H34C H 0.4701 0.6335 0.1019 0.045 Uiso 1 1 calc R . .
C32 C 0.3080(2) 0.6672(2) -0.00528(15) 0.0363(8) Uani 1 1 d . . .
H32A H 0.3077 0.6899 -0.0470 0.054 Uiso 1 1 calc R . .
H32B H 0.2691 0.7000 0.0218 0.054 Uiso 1 1 calc R . .
H32C H 0.2840 0.6123 -0.0066 0.054 Uiso 1 1 calc R . .
C33 C 0.4646(3) 0.60787(18) -0.01948(17) 0.0446(10) Uani 1 1 d . . .
H33A H 0.5287 0.6086 -0.0053 0.067 Uiso 1 1 calc R . .
H33B H 0.4620 0.6242 -0.0629 0.067 Uiso 1 1 calc R . .
H33C H 0.4395 0.5536 -0.0152 0.067 Uiso 1 1 calc R . .
C27 C 0.53007(18) 0.89057(15) -0.11651(11) 0.0189(5) Uani 1 1 d . . .
C30 C 0.5105(2) 0.82782(16) -0.16618(12) 0.0240(5) Uani 1 1 d . . .
H30A H 0.5473 0.7797 -0.1581 0.036 Uiso 1 1 calc R . .
H30B H 0.5267 0.8496 -0.2067 0.036 Uiso 1 1 calc R . .
H30C H 0.4448 0.8139 -0.1656 0.036 Uiso 1 1 calc R . .
C28 C 0.6339(2) 0.91158(17) -0.12109(13) 0.0245(6) Uani 1 1 d . . .
H28A H 0.6708 0.8645 -0.1100 0.037 Uiso 1 1 calc R . .
H28B H 0.6481 0.9556 -0.0927 0.037 Uiso 1 1 calc R . .
H28C H 0.6485 0.9279 -0.1634 0.037 Uiso 1 1 calc R . .
C29 C 0.47130(19) 0.96461(16) -0.13107(13) 0.0264(5) Uani 1 1 d . . .
H29A H 0.4881 0.9855 -0.1718 0.040 Uiso 1 1 calc R . .
H29B H 0.4823 1.0059 -0.0998 0.040 Uiso 1 1 calc R . .
H29C H 0.4059 0.9497 -0.1310 0.040 Uiso 1 1 calc R . .
C35 C 0.47255(18) 0.87949(15) 0.19926(11) 0.0174(5) Uani 1 1 d . . .
C56 C 0.4384(5) 0.8894(5) 0.5032(3) 0.050(2) Uani 0.50 1 d PD A 1
H56A H 0.3972 0.8466 0.5186 0.060 Uiso 0.50 1 calc PR A 1
H56B H 0.4064 0.9413 0.5094 0.060 Uiso 0.50 1 calc PR A 1
Cl2 Cl 0.53974(13) 0.88916(11) 0.54712(9) 0.0452(4) Uani 0.50 1 d PD A 1
Cl3 Cl 0.45466(18) 0.8759(4) 0.42826(11) 0.133(2) Uani 0.50 1 d PD A 1
C57 C 0.2241(9) 0.9994(6) 0.5226(5) 0.068(3) Uani 0.50 1 d P B 2
H57A H 0.1756 0.9645 0.5050 0.082 Uiso 0.50 1 calc PR B 2
H57B H 0.2045 1.0154 0.5645 0.082 Uiso 0.50 1 calc PR B 2
Cl4 Cl 0.3327(3) 0.94359(16) 0.52720(13) 0.0887(10) Uani 0.50 1 d P B 2
Cl5 Cl 0.2361(2) 1.0821(2) 0.47814(16) 0.0793(8) Uani 0.50 1 d P B 2
C58 C 0.2148(6) 1.0541(6) 0.5158(4) 0.050(2) Uani 0.50 1 d P C 3
H58A H 0.2488 1.0790 0.5505 0.060 Uiso 0.50 1 calc PR C 3
H58B H 0.1584 1.0861 0.5085 0.060 Uiso 0.50 1 calc PR C 3
Cl6 Cl 0.28551(16) 1.05732(14) 0.44806(11) 0.0604(6) Uani 0.50 1 d P C 3
Cl7 Cl 0.18468(15) 0.96110(14) 0.53550(9) 0.0490(4) Uani 0.50 1 d P C 3

loop_
_atom_site_aniso_label
_atom_site_aniso_U_11
_atom_site_aniso_U_22
_atom_site_aniso_U_33
_atom_site_aniso_U_23
_atom_site_aniso_U_13
_atom_site_aniso_U_12
Pd1 0.02132(9) 0.01058(8) 0.01632(8) -0.00130(7) 0.00518(7) -0.00302(7)
P1 0.0206(3) 0.0105(3) 0.0188(3) -0.0010(2) 0.0050(2) -0.0030(2)
Cl1 0.0464(4) 0.0160(3) 0.0252(3) -0.0072(2) 0.0096(3) -0.0080(3)
O1 0.0173(8) 0.0130(8) 0.0229(9) 0.0012(7) 0.0049(7) -0.0025(7)
O2 0.0215(9) 0.0117(9) 0.0266(9) -0.0011(7) 0.0045(7) -0.0005(7)
O3 0.0301(10) 0.0122(8) 0.0186(9) -0.0019(7) 0.0057(7) -0.0073(7)
N1 0.0221(12) 0.0153(10) 0.0236(11) 0.0029(8) 0.0067(9) -0.0005(8)
N2 0.0233(11) 0.0165(11) 0.0195(11) 0.0039(9) 0.0063(9) -0.0018(9)
C1 0.0207(12) 0.0092(11) 0.0209(12) 0.0002(9) 0.0041(10) -0.0024(9)
C2 0.0186(11) 0.0151(11) 0.0280(13) -0.0022(10) -0.0026(10) -0.0024(9)
C3 0.0287(14) 0.0175(12) 0.0213(12) -0.0023(10) -0.0068(11) -0.0007(10)
C4 0.0302(14) 0.0144(12) 0.0170(12) -0.0010(10) 0.0012(10) -0.0022(10)
C5 0.0428(18) 0.0196(14) 0.0168(12) 0.0023(10) 0.0011(11) -0.0033(12)
C6 0.0406(17) 0.0236(14) 0.0204(14) -0.0005(10) 0.0116(12) -0.0110(12)
C7 0.0315(15) 0.0316(16) 0.0262(14) -0.0072(12) 0.0104(12) -0.0171(13)
C8 0.0239(13) 0.0304(15) 0.0178(12) -0.0034(11) 0.0021(10) -0.0098(11)
C9 0.0229(13) 0.0162(12) 0.0197(12) -0.0018(10) 0.0025(10) -0.0047(10)
C10 0.0187(12) 0.0121(11) 0.0173(11) -0.0016(9) 0.0007(9) -0.0019(9)
C11 0.0157(11) 0.0160(11) 0.0168(11) -0.0003(9) 0.0025(9) -0.0012(9)
C12 0.0158(11) 0.0204(13) 0.0157(11) -0.0012(10) 0.0025(9) -0.0028(9)
C13 0.0202(12) 0.0198(12) 0.0183(12) -0.0004(10) 0.0021(9) -0.0062(10)
C14 0.0210(12) 0.0226(13) 0.0230(13) -0.0052(11) 0.0054(11) -0.0070(10)
C15 0.0169(12) 0.0308(15) 0.0233(13) -0.0102(11) 0.0021(10) -0.0037(11)
C16 0.0172(12) 0.0352(16) 0.0170(12) -0.0048(11) -0.0014(10) 0.0007(11)
C17 0.0156(11) 0.0255(14) 0.0201(12) -0.0020(11) 0.0011(10) 0.0017(10)
C18 0.0222(13) 0.0345(16) 0.0219(13) 0.0028(12) -0.0026(11) 0.0071(12)
C19 0.0255(13) 0.0201(12) 0.0274(14) 0.0064(11) 0.0017(11) 0.0054(10)
C20 0.0185(12) 0.0181(12) 0.0214(12) -0.0016(10) 0.0038(10) -0.0002(10)
C36 0.0266(13) 0.0268(14) 0.0330(14) 0.0140(12) 0.0045(13) -0.0021(12)
C37 0.0247(13) 0.0240(14) 0.0265(14) 0.0106(11) 0.0090(11) 0.0014(11)
C38 0.0206(12) 0.0156(12) 0.0199(12) 0.0025(10) 0.0014(10) -0.0019(10)
C39 0.0229(13) 0.0191(12) 0.0206(12) 0.0016(10) -0.0015(10) 0.0013(10)
C40 0.0231(13) 0.0247(14) 0.0209(13) 0.0010(11) 0.0033(10) 0.0042(11)
C41 0.0244(14) 0.0250(14) 0.0275(14) 0.0064(12) -0.0028(11) -0.0008(11)
C42 0.0340(15) 0.0176(12) 0.0263(14) -0.0023(11) -0.0045(12) -0.0037(11)
C43 0.0304(14) 0.0168(12) 0.0245(13) -0.0011(10) -0.0009(11) 0.0005(11)
C44 0.0257(14) 0.0255(14) 0.0315(16) -0.0103(12) -0.0039(11) 0.0046(11)
C45 0.0250(15) 0.0385(18) 0.0453(19) 0.0004(15) -0.0043(13) -0.0072(13)
C46 0.0417(17) 0.0298(16) 0.0303(15) -0.0110(13) 0.0009(13) 0.0016(13)
C47 0.0249(13) 0.0195(13) 0.0207(12) 0.0046(10) 0.0092(10) 0.0004(10)
C48 0.0213(13) 0.0261(14) 0.0236(13) 0.0044(11) 0.0070(10) -0.0013(11)
C49 0.0229(14) 0.0375(17) 0.0280(14) 0.0095(13) 0.0076(11) 0.0005(12)
C50 0.0331(16) 0.0298(16) 0.0333(16) 0.0133(13) 0.0158(13) 0.0109(13)
C51 0.0463(18) 0.0198(15) 0.0338(16) 0.0083(12) 0.0196(14) 0.0059(13)
C52 0.0330(14) 0.0182(13) 0.0257(14) 0.0033(11) 0.0148(11) -0.0033(11)
C53 0.0254(14) 0.0334(16) 0.0394(16) -0.0095(15) 0.0015(14) -0.0041(12)
C54 0.0425(19) 0.042(2) 0.052(2) 0.0165(17) 0.0140(16) 0.0208(16)
C55 0.0401(17) 0.0274(15) 0.0294(15) -0.0079(12) 0.0110(13) -0.0034(13)
C26 0.0203(14) 0.0132(10) 0.0174(11) -0.0021(9) 0.0011(9) -0.0010(9)
C25 0.0193(13) 0.0150(11) 0.0188(11) 0.0005(9) 0.0035(9) -0.0023(9)
C24 0.0195(11) 0.0132(11) 0.0206(12) 0.0015(9) 0.0007(10) -0.0028(9)
C23 0.0206(13) 0.0147(11) 0.0200(12) -0.0025(9) 0.0001(9) -0.0017(9)
C22 0.0159(12) 0.0136(10) 0.0186(11) 0.0014(9) 0.0012(9) -0.0003(9)
C21 0.0167(10) 0.0100(10) 0.0218(11) 0.0006(8) 0.0042(10) -0.0023(10)
C31 0.0346(15) 0.0136(12) 0.0242(13) -0.0014(10) 0.0066(11) -0.0084(11)
C34 0.0483(18) 0.0150(13) 0.0270(14) 0.0040(11) -0.0019(13) -0.0107(12)
C32 0.0427(19) 0.0393(18) 0.0269(15) 0.0025(13) -0.0021(13) -0.0229(15)
C33 0.075(3) 0.0153(13) 0.0430(18) -0.0037(13) 0.0218(18) -0.0061(15)
C27 0.0243(13) 0.0159(11) 0.0164(11) 0.0007(9) 0.0030(9) -0.0005(10)
C30 0.0313(14) 0.0229(12) 0.0179(12) -0.0002(10) 0.0028(11) -0.0017(11)
C28 0.0263(13) 0.0239(14) 0.0232(14) -0.0008(10) 0.0088(10) -0.0039(10)
C29 0.0328(14) 0.0215(12) 0.0249(12) 0.0047(11) -0.0024(11) 0.0045(11)
C35 0.0226(12) 0.0130(10) 0.0165(11) -0.0052(8) 0.0056(10) -0.0012(10)
C56 0.045(4) 0.040(4) 0.065(5) 0.008(4) -0.036(4) -0.003(3)
Cl2 0.0455(10) 0.0369(9) 0.0532(10) -0.0018(8) -0.0112(8) 0.0031(7)
Cl3 0.0454(13) 0.317(7) 0.0364(11) 0.007(2) 0.0000(10) 0.022(2)
C57 0.110(9) 0.030(5) 0.064(6) 0.000(4) 0.007(6) -0.039(6)
Cl4 0.149(3) 0.0510(14) 0.0661(15) -0.0032(12) -0.0385(17) -0.0207(16)
Cl5 0.0621(15) 0.099(2) 0.0771(18) -0.0155(18) -0.0062(14) 0.0211(15)
C58 0.061(5) 0.061(6) 0.027(4) 0.010(4) 0.009(3) -0.021(4)
Cl6 0.0584(12) 0.0557(13) 0.0671(13) 0.0128(11) 0.0242(11) 0.0016(10)
Cl7 0.0572(11) 0.0375(10) 0.0523(10) 0.0037(9) 0.0178(8) 0.0053(10)

loop_
_atom_type_symbol
_atom_type_description
_atom_type_scat_dispersion_real
_atom_type_scat_dispersion_imag
_atom_type_scat_source
C C 0.0033 0.0016 'International Tables Vol C Tables 4.2.6.8 and 6.1.1.4'
H H 0.0000 0.0000 'International Tables Vol C Tables 4.2.6.8 and 6.1.1.4'
N N 0.0061 0.0033 'International Tables Vol C Tables 4.2.6.8 and 6.1.1.4'
O O 0.0106 0.0060 'International Tables Vol C Tables 4.2.6.8 and 6.1.1.4'
P P 0.1023 0.0942 'International Tables Vol C Tables 4.2.6.8 and 6.1.1.4'
Cl Cl 0.1484 0.1585 'International Tables Vol C Tables 4.2.6.8 and 6.1.1.4'
Pd Pd -0.9988 1.0072 'International Tables Vol C Tables 4.2.6.8 and 6.1.1.4'

loop_
_geom_angle_atom_site_label_1
_geom_angle_atom_site_label_2
_geom_angle_atom_site_label_3
_geom_angle
_geom_angle_site_symmetry_1
_geom_angle_site_symmetry_3
_geom_angle_publ_flag
C26 Pd1 C35 93.84(10) . . ?
C26 Pd1 P1 80.31(7) . . ?
C35 Pd1 P1 170.39(7) . . ?
C26 Pd1 Cl1 169.28(7) . . ?
C35 Pd1 Cl1 96.75(7) . . ?
P1 Pd1 Cl1 89.41(3) . . ?
O3 P1 O1 104.13(10) . . ?
O3 P1 O2 98.65(10) . . ?
O1 P1 O2 102.34(10) . . ?
O3 P1 Pd1 108.91(7) . . ?
O1 P1 Pd1 121.71(7) . . ?
O2 P1 Pd1 117.97(8) . . ?
C1 O1 P1 119.44(16) . . ?
C20 O2 P1 116.32(16) . . ?
C21 O3 P1 113.34(15) . . ?
C35 N1 C38 124.9(2) . . ?
C35 N1 C36 113.2(2) . . ?
C38 N1 C36 120.6(2) . . ?
C35 N2 C47 125.6(2) . . ?
C35 N2 C37 112.8(2) . . ?
C47 N2 C37 119.8(2) . . ?
C10 C1 O1 119.8(2) . . ?
C10 C1 C2 124.0(2) . . ?
O1 C1 C2 116.1(2) . . ?
C3 C2 C1 118.5(2) . . ?
C3 C2 H2 120.8 . . ?
C1 C2 H2 120.8 . . ?
C2 C3 C4 121.2(3) . . ?
C2 C3 H3 119.4 . . ?
C4 C3 H3 119.4 . . ?
C3 C4 C5 121.1(3) . . ?
C3 C4 C9 119.6(2) . . ?
C5 C4 C9 119.3(3) . . ?
C6 C5 C4 120.8(3) . . ?
C6 C5 H5 119.6 . . ?
C4 C5 H5 119.6 . . ?
C5 C6 C7 120.3(3) . . ?
C5 C6 H6 119.9 . . ?
C7 C6 H6 119.9 . . ?
C8 C7 C6 120.8(3) . . ?
C8 C7 H7 119.6 . . ?
C6 C7 H7 119.6 . . ?
C7 C8 C9 121.2(3) . . ?
C7 C8 H8 119.4 . . ?
C9 C8 H8 119.4 . . ?
C8 C9 C4 117.6(2) . . ?
C8 C9 C10 123.3(2) . . ?
C4 C9 C10 119.1(2) . . ?
C1 C10 C9 117.4(2) . . ?
C1 C10 C11 119.6(2) . . ?
C9 C10 C11 122.9(2) . . ?
C20 C11 C12 117.2(2) . . ?
C20 C11 C10 119.9(2) . . ?
C12 C11 C10 122.8(2) . . ?
C13 C12 C17 118.5(2) . . ?
C13 C12 C11 122.3(2) . . ?
C17 C12 C11 119.1(2) . . ?
C14 C13 C12 121.1(3) . . ?
C14 C13 H13 119.4 . . ?
C12 C13 H13 119.4 . . ?
C13 C14 C15 120.2(3) . . ?
C13 C14 H14 119.9 . . ?
C15 C14 H14 119.9 . . ?
C16 C15 C14 119.9(3) . . ?
C16 C15 H15 120.0 . . ?
C14 C15 H15 120.0 . . ?
C15 C16 C17 121.4(3) . . ?
C15 C16 H16 119.3 . . ?
C17 C16 H16 119.3 . . ?
C18 C17 C16 121.7(3) . . ?
C18 C17 C12 119.4(3) . . ?
C16 C17 C12 118.8(3) . . ?
C19 C18 C17 121.2(3) . . ?
C19 C18 H18 119.4 . . ?
C17 C18 H18 119.4 . . ?
C18 C19 C20 118.9(3) . . ?
C18 C19 H19 120.6 . . ?
C20 C19 H19 120.6 . . ?
C11 C20 C19 124.1(3) . . ?
C11 C20 O2 118.2(2) . . ?
C19 C20 O2 117.6(2) . . ?
N1 C36 C37 102.6(2) . . ?
N1 C36 H36A 111.2 . . ?
C37 C36 H36A 111.2 . . ?
N1 C36 H36B 111.2 . . ?
C37 C36 H36B 111.2 . . ?
H36A C36 H36B 109.2 . . ?
N2 C37 C36 102.8(2) . . ?
N2 C37 H37A 111.2 . . ?
C36 C37 H37A 111.2 . . ?
N2 C37 H37B 111.2 . . ?
C36 C37 H37B 111.2 . . ?
H37A C37 H37B 109.1 . . ?
C39 C38 C43 120.8(3) . . ?
C39 C38 N1 120.2(2) . . ?
C43 C38 N1 118.9(2) . . ?
C40 C39 C38 118.5(3) . . ?
C40 C39 C44 119.7(3) . . ?
C38 C39 C44 121.8(2) . . ?
C39 C40 C41 122.3(3) . . ?
C39 C40 H40 118.9 . . ?
C41 C40 H40 118.9 . . ?
C42 C41 C40 118.0(3) . . ?
C42 C41 C45 120.7(3) . . ?
C40 C41 C45 121.3(3) . . ?
C41 C42 C43 121.9(3) . . ?
C41 C42 H42 119.0 . . ?
C43 C42 H42 119.0 . . ?
C42 C43 C38 118.3(3) . . ?
C42 C43 C46 118.9(3) . . ?
C38 C43 C46 122.8(3) . . ?
C39 C44 H44A 109.5 . . ?
C39 C44 H44B 109.5 . . ?
H44A C44 H44B 109.5 . . ?
C39 C44 H44C 109.5 . . ?
H44A C44 H44C 109.5 . . ?
H44B C44 H44C 109.5 . . ?
C41 C45 H45A 109.5 . . ?
C41 C45 H45B 109.5 . . ?
H45A C45 H45B 109.5 . . ?
C41 C45 H45C 109.5 . . ?
H45A C45 H45C 109.5 . . ?
H45B C45 H45C 109.5 . . ?
C43 C46 H46A 109.5 . . ?
C43 C46 H46B 109.5 . . ?
H46A C46 H46B 109.5 . . ?
C43 C46 H46C 109.5 . . ?
H46A C46 H46C 109.5 . . ?
H46B C46 H46C 109.5 . . ?
C48 C47 C52 121.3(3) . . ?
C48 C47 N2 119.7(2) . . ?
C52 C47 N2 118.8(3) . . ?
C47 C48 C49 118.5(3) . . ?
C47 C48 C53 122.3(3) . . ?
C49 C48 C53 119.2(3) . . ?
C50 C49 C48 121.8(3) . . ?
C50 C49 H49 119.1 . . ?
C48 C49 H49 119.1 . . ?
C49 C50 C51 118.2(3) . . ?
C49 C50 C54 120.4(3) . . ?
C51 C50 C54 121.4(3) . . ?
C50 C51 C52 122.6(3) . . ?
C50 C51 H51 118.7 . . ?
C52 C51 H51 118.7 . . ?
C51 C52 C47 117.5(3) . . ?
C51 C52 C55 120.4(3) . . ?
C47 C52 C55 122.0(3) . . ?
C48 C53 H53A 109.5 . . ?
C48 C53 H53B 109.5 . . ?
H53A C53 H53B 109.5 . . ?
C48 C53 H53C 109.5 . . ?
H53A C53 H53C 109.5 . . ?
H53B C53 H53C 109.5 . . ?
C50 C54 H54A 109.5 . . ?
C50 C54 H54B 109.5 . . ?
H54A C54 H54B 109.5 . . ?
C50 C54 H54C 109.5 . . ?
H54A C54 H54C 109.5 . . ?
H54B C54 H54C 109.5 . . ?
C52 C55 H55A 109.5 . . ?
C52 C55 H55B 109.5 . . ?
H55A C55 H55B 109.5 . . ?
C52 C55 H55C 109.5 . . ?
H55A C55 H55C 109.5 . . ?
H55B C55 H55C 109.5 . . ?
C25 C26 C21 115.4(2) . . ?
C25 C26 Pd1 126.91(19) . . ?
C21 C26 Pd1 117.69(17) . . ?
C24 C25 C26 122.9(2) . . ?
C24 C25 H25 118.6 . . ?
C26 C25 H25 118.6 . . ?
C25 C24 C23 117.8(2) . . ?
C25 C24 C31 123.4(2) . . ?
C23 C24 C31 118.7(2) . . ?
C24 C23 C22 123.3(2) . . ?
C24 C23 H23 118.4 . . ?
C22 C23 H23 118.4 . . ?
C21 C22 C23 115.2(2) . . ?
C21 C22 C27 122.6(2) . . ?
C23 C22 C27 122.1(2) . . ?
C22 C21 C26 125.3(2) . . ?
C22 C21 O3 115.9(2) . . ?
C26 C21 O3 118.8(2) . . ?
C34 C31 C32 109.4(2) . . ?
C34 C31 C33 107.6(3) . . ?
C32 C31 C33 108.6(3) . . ?
C34 C31 C24 112.2(2) . . ?
C32 C31 C24 109.0(2) . . ?
C33 C31 C24 110.1(2) . . ?
C31 C34 H34A 109.5 . . ?
C31 C34 H34B 109.5 . . ?
H34A C34 H34B 109.5 . . ?
C31 C34 H34C 109.5 . . ?
H34A C34 H34C 109.5 . . ?
H34B C34 H34C 109.5 . . ?
C31 C32 H32A 109.5 . . ?
C31 C32 H32B 109.5 . . ?
H32A C32 H32B 109.5 . . ?
C31 C32 H32C 109.5 . . ?
H32A C32 H32C 109.5 . . ?
H32B C32 H32C 109.5 . . ?
C31 C33 H33A 109.5 . . ?
C31 C33 H33B 109.5 . . ?
H33A C33 H33B 109.5 . . ?
C31 C33 H33C 109.5 . . ?
H33A C33 H33C 109.5 . . ?
H33B C33 H33C 109.5 . . ?
C30 C27 C29 107.6(2) . . ?
C30 C27 C22 111.2(2) . . ?
C29 C27 C22 110.2(2) . . ?
C30 C27 C28 106.9(2) . . ?
C29 C27 C28 110.2(2) . . ?
C22 C27 C28 110.7(2) . . ?
C27 C30 H30A 109.5 . . ?
C27 C30 H30B 109.5 . . ?
H30A C30 H30B 109.5 . . ?
C27 C30 H30C 109.5 . . ?
H30A C30 H30C 109.5 . . ?
H30B C30 H30C 109.5 . . ?
C27 C28 H28A 109.5 . . ?
C27 C28 H28B 109.5 . . ?
H28A C28 H28B 109.5 . . ?
C27 C28 H28C 109.5 . . ?
H28A C28 H28C 109.5 . . ?
H28B C28 H28C 109.5 . . ?
C27 C29 H29A 109.5 . . ?
C27 C29 H29B 109.5 . . ?
H29A C29 H29B 109.5 . . ?
C27 C29 H29C 109.5 . . ?
H29A C29 H29C 109.5 . . ?
H29B C29 H29C 109.5 . . ?
N1 C35 N2 108.5(2) . . ?
N1 C35 Pd1 121.20(19) . . ?
N2 C35 Pd1 130.1(2) . . ?
Cl3 C56 Cl2 114.4(4) . . ?
Cl3 C56 H56A 108.7 . . ?
Cl2 C56 H56A 108.7 . . ?
Cl3 C56 H56B 108.7 . . ?
Cl2 C56 H56B 108.7 . . ?
H56A C56 H56B 107.6 . . ?
Cl5 C57 Cl4 110.9(6) . . ?
Cl5 C57 H57A 109.5 . . ?
Cl4 C57 H57A 109.5 . . ?
Cl5 C57 H57B 109.5 . . ?
Cl4 C57 H57B 109.5 . . ?
H57A C57 H57B 108.0 . . ?
Cl7 C58 Cl6 112.8(6) . . ?
Cl7 C58 H58A 109.0 . . ?
Cl6 C58 H58A 109.0 . . ?
Cl7 C58 H58B 109.0 . . ?
Cl6 C58 H58B 109.0 . . ?
H58A C58 H58B 107.8 . . ?

loop_
_geom_bond_atom_site_label_1
_geom_bond_atom_site_label_2
_geom_bond_distance
_geom_bond_site_symmetry_2
_geom_bond_publ_flag
Pd1 C26 2.049(2) . ?
Pd1 C35 2.072(3) . ?
Pd1 P1 2.1873(7) . ?
Pd1 Cl1 2.3822(7) . ?
P1 O3 1.5870(19) . ?
P1 O1 1.5993(19) . ?
P1 O2 1.6140(19) . ?
O1 C1 1.405(3) . ?
O2 C20 1.408(3) . ?
O3 C21 1.419(3) . ?
N1 C35 1.335(4) . ?
N1 C38 1.443(3) . ?
N1 C36 1.479(3) . ?
N2 C35 1.346(3) . ?
N2 C47 1.446(4) . ?
N2 C37 1.479(3) . ?
C1 C10 1.373(4) . ?
C1 C2 1.406(4) . ?
C2 C3 1.362(4) . ?
C2 H2 0.9500 . ?
C3 C4 1.411(4) . ?
C3 H3 0.9500 . ?
C4 C5 1.428(4) . ?
C4 C9 1.429(4) . ?
C5 C6 1.357(5) . ?
C5 H5 0.9500 . ?
C6 C7 1.402(5) . ?
C6 H6 0.9500 . ?
C7 C8 1.371(4) . ?
C7 H7 0.9500 . ?
C8 C9 1.421(4) . ?
C8 H8 0.9500 . ?
C9 C10 1.435(4) . ?
C10 C11 1.487(4) . ?
C11 C20 1.379(4) . ?
C11 C12 1.442(4) . ?
C12 C13 1.418(4) . ?
C12 C17 1.427(4) . ?
C13 C14 1.373(4) . ?
C13 H13 0.9500 . ?
C14 C15 1.419(4) . ?
C14 H14 0.9500 . ?
C15 C16 1.363(4) . ?
C15 H15 0.9500 . ?
C16 C17 1.420(4) . ?
C16 H16 0.9500 . ?
C17 C18 1.418(4) . ?
C18 C19 1.357(4) . ?
C18 H18 0.9500 . ?
C19 C20 1.393(4) . ?
C19 H19 0.9500 . ?
C36 C37 1.523(4) . ?
C36 H36A 0.9900 . ?
C36 H36B 0.9900 . ?
C37 H37A 0.9900 . ?
C37 H37B 0.9900 . ?
C38 C39 1.400(4) . ?
C38 C43 1.401(4) . ?
C39 C40 1.379(4) . ?
C39 C44 1.512(4) . ?
C40 C41 1.391(4) . ?
C40 H40 0.9500 . ?
C41 C42 1.387(4) . ?
C41 C45 1.507(4) . ?
C42 C43 1.394(4) . ?
C42 H42 0.9500 . ?
C43 C46 1.501(4) . ?
C44 H44A 0.9800 . ?
C44 H44B 0.9800 . ?
C44 H44C 0.9800 . ?
C45 H45A 0.9800 . ?
C45 H45B 0.9800 . ?
C45 H45C 0.9800 . ?
C46 H46A 0.9800 . ?
C46 H46B 0.9800 . ?
C46 H46C 0.9800 . ?
C47 C48 1.393(4) . ?
C47 C52 1.401(4) . ?
C48 C49 1.396(4) . ?
C48 C53 1.503(4) . ?
C49 C50 1.382(5) . ?
C49 H49 0.9500 . ?
C50 C51 1.384(5) . ?
C50 C54 1.511(4) . ?
C51 C52 1.395(5) . ?
C51 H51 0.9500 . ?
C52 C55 1.491(5) . ?
C53 H53A 0.9800 . ?
C53 H53B 0.9800 . ?
C53 H53C 0.9800 . ?
C54 H54A 0.9800 . ?
C54 H54B 0.9800 . ?
C54 H54C 0.9800 . ?
C55 H55A 0.9800 . ?
C55 H55B 0.9800 . ?
C55 H55C 0.9800 . ?
C26 C25 1.401(3) . ?
C26 C21 1.401(3) . ?
C25 C24 1.392(4) . ?
C25 H25 0.9500 . ?
C24 C23 1.395(4) . ?
C24 C31 1.541(3) . ?
C23 C22 1.397(3) . ?
C23 H23 0.9500 . ?
C22 C21 1.396(3) . ?
C22 C27 1.537(3) . ?
C31 C34 1.532(4) . ?
C31 C32 1.535(5) . ?
C31 C33 1.537(4) . ?
C34 H34A 0.9800 . ?
C34 H34B 0.9800 . ?
C34 H34C 0.9800 . ?
C32 H32A 0.9800 . ?
C32 H32B 0.9800 . ?
C32 H32C 0.9800 . ?
C33 H33A 0.9800 . ?
C33 H33B 0.9800 . ?
C33 H33C 0.9800 . ?
C27 C30 1.528(4) . ?
C27 C29 1.533(4) . ?
C27 C28 1.549(4) . ?
C30 H30A 0.9800 . ?
C30 H30B 0.9800 . ?
C30 H30C 0.9800 . ?
C28 H28A 0.9800 . ?
C28 H28B 0.9800 . ?
C28 H28C 0.9800 . ?
C29 H29A 0.9800 . ?
C29 H29B 0.9800 . ?
C29 H29C 0.9800 . ?
C56 Cl3 1.657(7) . ?
C56 Cl2 1.752(6) . ?
C56 H56A 0.9900 . ?
C56 H56B 0.9900 . ?
C57 Cl5 1.691(11) . ?
C57 Cl4 1.832(13) . ?
C57 H57A 0.9900 . ?
C57 H57B 0.9900 . ?
C58 Cl7 1.667(10) . ?
C58 Cl6 1.792(8) . ?
C58 H58A 0.9900 . ?
C58 H58B 0.9900 . ?

loop_
_geom_torsion_atom_site_label_1
_geom_torsion_atom_site_label_2
_geom_torsion_atom_site_label_3
_geom_torsion_atom_site_label_4
_geom_torsion
_geom_torsion_site_symmetry_1
_geom_torsion_site_symmetry_2
_geom_torsion_site_symmetry_3
_geom_torsion_site_symmetry_4
_geom_torsion_publ_flag
C26 Pd1 P1 O3 8.56(11) . . . . ?
Cl1 Pd1 P1 O3 -168.39(8) . . . . ?
C26 Pd1 P1 O1 129.56(11) . . . . ?
Cl1 Pd1 P1 O1 -47.39(9) . . . . ?
C26 Pd1 P1 O2 -102.66(11) . . . . ?
Cl1 Pd1 P1 O2 80.39(8) . . . . ?
O3 P1 O1 C1 -60.7(2) . . . . ?
O2 P1 O1 C1 41.6(2) . . . . ?
Pd1 P1 O1 C1 176.00(15) . . . . ?
O3 P1 O2 C20 157.15(18) . . . . ?
O1 P1 O2 C20 50.53(19) . . . . ?
Pd1 P1 O2 C20 -85.98(18) . . . . ?
O1 P1 O3 C21 -140.91(17) . . . . ?
O2 P1 O3 C21 113.94(18) . . . . ?
Pd1 P1 O3 C21 -9.67(19) . . . . ?
P1 O1 C1 C10 -72.7(3) . . . . ?
P1 O1 C1 C2 109.1(2) . . . . ?
C10 C1 C2 C3 2.1(4) . . . . ?
O1 C1 C2 C3 -179.8(2) . . . . ?
C1 C2 C3 C4 1.1(4) . . . . ?
C2 C3 C4 C5 178.8(3) . . . . ?
C2 C3 C4 C9 -1.5(4) . . . . ?
C3 C4 C5 C6 -179.5(3) . . . . ?
C9 C4 C5 C6 0.8(4) . . . . ?
C4 C5 C6 C7 0.9(5) . . . . ?
C5 C6 C7 C8 -0.6(5) . . . . ?
C6 C7 C8 C9 -1.3(5) . . . . ?
C7 C8 C9 C4 2.9(4) . . . . ?
C7 C8 C9 C10 -178.3(3) . . . . ?
C3 C4 C9 C8 177.7(3) . . . . ?
C5 C4 C9 C8 -2.6(4) . . . . ?
C3 C4 C9 C10 -1.2(4) . . . . ?
C5 C4 C9 C10 178.5(2) . . . . ?
O1 C1 C10 C9 177.3(2) . . . . ?
C2 C1 C10 C9 -4.6(4) . . . . ?
O1 C1 C10 C11 -0.5(4) . . . . ?
C2 C1 C10 C11 177.6(2) . . . . ?
C8 C9 C10 C1 -174.7(3) . . . . ?
C4 C9 C10 C1 4.0(4) . . . . ?
C8 C9 C10 C11 3.0(4) . . . . ?
C4 C9 C10 C11 -178.2(2) . . . . ?
C1 C10 C11 C20 51.6(3) . . . . ?
C9 C10 C11 C20 -126.1(3) . . . . ?
C1 C10 C11 C12 -124.3(3) . . . . ?
C9 C10 C11 C12 58.1(4) . . . . ?
C20 C11 C12 C13 -172.6(2) . . . . ?
C10 C11 C12 C13 3.4(4) . . . . ?
C20 C11 C12 C17 3.7(4) . . . . ?
C10 C11 C12 C17 179.6(2) . . . . ?
C17 C12 C13 C14 1.7(4) . . . . ?
C11 C12 C13 C14 178.0(2) . . . . ?
C12 C13 C14 C15 0.2(4) . . . . ?
C13 C14 C15 C16 -1.2(4) . . . . ?
C14 C15 C16 C17 0.3(4) . . . . ?
C15 C16 C17 C18 -176.4(3) . . . . ?
C15 C16 C17 C12 1.7(4) . . . . ?
C13 C12 C17 C18 175.5(2) . . . . ?
C11 C12 C17 C18 -0.9(4) . . . . ?
C13 C12 C17 C16 -2.6(4) . . . . ?
C11 C12 C17 C16 -179.0(2) . . . . ?
C16 C17 C18 C19 176.2(3) . . . . ?
C12 C17 C18 C19 -1.9(4) . . . . ?
C17 C18 C19 C20 1.8(4) . . . . ?
C12 C11 C20 C19 -4.0(4) . . . . ?
C10 C11 C20 C19 179.9(2) . . . . ?
C12 C11 C20 O2 176.2(2) . . . . ?
C10 C11 C20 O2 0.2(4) . . . . ?
C18 C19 C20 C11 1.3(4) . . . . ?
C18 C19 C20 O2 -179.0(2) . . . . ?
P1 O2 C20 C11 -77.6(3) . . . . ?
P1 O2 C20 C19 102.7(2) . . . . ?
C35 N1 C36 C37 3.7(3) . . . . ?
C38 N1 C36 C37 171.4(2) . . . . ?
C35 N2 C37 C36 1.6(3) . . . . ?
C47 N2 C37 C36 -163.6(2) . . . . ?
N1 C36 C37 N2 -3.0(3) . . . . ?
C35 N1 C38 C39 -98.9(3) . . . . ?
C36 N1 C38 C39 95.0(3) . . . . ?
C35 N1 C38 C43 84.3(3) . . . . ?
C36 N1 C38 C43 -81.8(3) . . . . ?
C43 C38 C39 C40 -3.9(4) . . . . ?
N1 C38 C39 C40 179.3(2) . . . . ?
C43 C38 C39 C44 175.5(3) . . . . ?
N1 C38 C39 C44 -1.3(4) . . . . ?
C38 C39 C40 C41 1.4(4) . . . . ?
C44 C39 C40 C41 -177.9(3) . . . . ?
C39 C40 C41 C42 1.3(4) . . . . ?
C39 C40 C41 C45 -179.7(3) . . . . ?
C40 C41 C42 C43 -1.8(4) . . . . ?
C45 C41 C42 C43 179.2(3) . . . . ?
C41 C42 C43 C38 -0.5(4) . . . . ?
C41 C42 C43 C46 177.6(3) . . . . ?
C39 C38 C43 C42 3.4(4) . . . . ?
N1 C38 C43 C42 -179.7(2) . . . . ?
C39 C38 C43 C46 -174.6(3) . . . . ?
N1 C38 C43 C46 2.2(4) . . . . ?
C35 N2 C47 C48 110.5(3) . . . . ?
C37 N2 C47 C48 -86.2(3) . . . . ?
C35 N2 C47 C52 -73.9(3) . . . . ?
C37 N2 C47 C52 89.4(3) . . . . ?
C52 C47 C48 C49 4.2(4) . . . . ?
N2 C47 C48 C49 179.7(2) . . . . ?
C52 C47 C48 C53 -174.9(3) . . . . ?
N2 C47 C48 C53 0.6(4) . . . . ?
C47 C48 C49 C50 -1.0(4) . . . . ?
C53 C48 C49 C50 178.1(3) . . . . ?
C48 C49 C50 C51 -2.1(4) . . . . ?
C48 C49 C50 C54 178.0(3) . . . . ?
C49 C50 C51 C52 2.2(4) . . . . ?
C54 C50 C51 C52 -177.9(3) . . . . ?
C50 C51 C52 C47 0.8(4) . . . . ?
C50 C51 C52 C55 -176.0(3) . . . . ?
C48 C47 C52 C51 -4.1(4) . . . . ?
N2 C47 C52 C51 -179.6(2) . . . . ?
C48 C47 C52 C55 172.7(3) . . . . ?
N2 C47 C52 C55 -2.8(4) . . . . ?
C35 Pd1 C26 C25 1.8(2) . . . . ?
P1 Pd1 C26 C25 174.1(2) . . . . ?
Cl1 Pd1 C26 C25 -169.3(3) . . . . ?
C35 Pd1 C26 C21 -179.2(2) . . . . ?
P1 Pd1 C26 C21 -6.86(19) . . . . ?
Cl1 Pd1 C26 C21 9.7(5) . . . . ?
C21 C26 C25 C24 -1.9(4) . . . . ?
Pd1 C26 C25 C24 177.19(19) . . . . ?
C26 C25 C24 C23 0.1(4) . . . . ?
C26 C25 C24 C31 -178.5(2) . . . . ?
C25 C24 C23 C22 1.4(4) . . . . ?
C31 C24 C23 C22 -179.9(2) . . . . ?
C24 C23 C22 C21 -0.9(4) . . . . ?
C24 C23 C22 C27 179.7(2) . . . . ?
C23 C22 C21 C26 -1.1(4) . . . . ?
C27 C22 C21 C26 178.2(2) . . . . ?
C23 C22 C21 O3 179.1(2) . . . . ?
C27 C22 C21 O3 -1.5(4) . . . . ?
C25 C26 C21 C22 2.5(4) . . . . ?
Pd1 C26 C21 C22 -176.7(2) . . . . ?
C25 C26 C21 O3 -177.8(2) . . . . ?
Pd1 C26 C21 O3 3.1(3) . . . . ?
P1 O3 C21 C22 -175.33(19) . . . . ?
P1 O3 C21 C26 4.9(3) . . . . ?
C25 C24 C31 C34 -13.9(4) . . . . ?
C23 C24 C31 C34 167.6(3) . . . . ?
C25 C24 C31 C32 107.4(3) . . . . ?
C23 C24 C31 C32 -71.1(3) . . . . ?
C25 C24 C31 C33 -133.6(3) . . . . ?
C23 C24 C31 C33 47.9(4) . . . . ?
C21 C22 C27 C30 178.9(2) . . . . ?
C23 C22 C27 C30 -1.8(3) . . . . ?
C21 C22 C27 C29 -61.9(3) . . . . ?
C23 C22 C27 C29 117.4(3) . . . . ?
C21 C22 C27 C28 60.2(3) . . . . ?
C23 C22 C27 C28 -120.5(3) . . . . ?
C38 N1 C35 N2 -169.9(2) . . . . ?
C36 N1 C35 N2 -2.9(3) . . . . ?
C38 N1 C35 Pd1 14.6(3) . . . . ?
C36 N1 C35 Pd1 -178.36(19) . . . . ?
C47 N2 C35 N1 164.9(2) . . . . ?
C37 N2 C35 N1 0.7(3) . . . . ?
C47 N2 C35 Pd1 -20.1(4) . . . . ?
C37 N2 C35 Pd1 175.61(19) . . . . ?
C26 Pd1 C35 N1 91.4(2) . . . . ?
Cl1 Pd1 C35 N1 -90.3(2) . . . . ?
C26 Pd1 C35 N2 -83.0(2) . . . . ?
Cl1 Pd1 C35 N2 95.3(2) . . . . ?
